data_7006027
loop_
_publ_author_name
'Sol\'e, Daniel'
'Solans, Xavier'
'Font-Bardia, Merc\'e'

_publ_section_title
;
 N,N-Dialkyl-2-iodoanilines: a versatile source for the synthesis of
 Pd(ii) complexes. Synthesis of novel OCP- and CCN-pincer palladium
 complexes.
;
_journal_issue 38
_journal_name_full 'Dalton transactions (Cambridge, England : 2003)'
_journal_page_first 4286
_journal_page_last 4292
_journal_paper_doi 10.1039/b708306h
_journal_year 2007
_chemical_formula_sum 'C24 H32 N4 O2 Pd2'
_chemical_formula_weight 621.34
_chemical_name_systematic
;
?
;
_space_group_IT_number 61
_symmetry_cell_setting orthorhombic
_symmetry_space_group_name_Hall '-P 2ac 2ab'
_symmetry_space_group_name_H-M 'P b c a'
_atom_sites_solution_hydrogens geom
_atom_sites_solution_primary direct
_atom_sites_solution_secondary difmap
_audit_creation_method SHELXL-97
_cell_angle_alpha 90.00
_cell_angle_beta 90.00
_cell_angle_gamma 90.00
_cell_formula_units_Z 4
_cell_length_a 7.688(5)
_cell_length_b 11.928(7)
_cell_length_c 25.540(8)
_cell_measurement_reflns_used 1112
_cell_measurement_temperature 293(2)
_cell_measurement_theta_max 31
_cell_measurement_theta_min 3
_cell_volume 2342(2)
_computing_structure_refinement 'SHELXL-97 (Sheldrick, 1997)'
_diffrn_ambient_temperature 293(2)
_diffrn_measured_fraction_theta_full 0.587
_diffrn_measured_fraction_theta_max 0.587
_diffrn_radiation_monochromator graphite
_diffrn_radiation_source 'fine-focus sealed tube'
_diffrn_radiation_type MoK\a
_diffrn_radiation_wavelength 0.71073
_diffrn_reflns_av_R_equivalents 0.0570
_diffrn_reflns_av_sigmaI/netI 0.0835
_diffrn_reflns_limit_h_max 9
_diffrn_reflns_limit_h_min 0
_diffrn_reflns_limit_k_max 14
_diffrn_reflns_limit_k_min 0
_diffrn_reflns_limit_l_max 31
_diffrn_reflns_limit_l_min 0
_diffrn_reflns_number 1741
_diffrn_reflns_theta_full 28.51
_diffrn_reflns_theta_max 28.51
_diffrn_reflns_theta_min 3.09
_exptl_absorpt_coefficient_mu 1.564
_exptl_absorpt_correction_type none
_exptl_crystal_colour yellow
_exptl_crystal_density_diffrn 1.762
_exptl_crystal_density_method 'not measured'
_exptl_crystal_description prism
_exptl_crystal_F_000 1248
_exptl_crystal_size_max 0.2
_exptl_crystal_size_mid 0.1
_exptl_crystal_size_min 0.1
_refine_diff_density_max 0.893
_refine_diff_density_min -0.784
_refine_diff_density_rms 0.170
_refine_ls_extinction_method none
_refine_ls_goodness_of_fit_ref 1.219
_refine_ls_hydrogen_treatment constr
_refine_ls_matrix_type full
_refine_ls_number_parameters 145
_refine_ls_number_reflns 1741
_refine_ls_number_restraints 3
_refine_ls_restrained_S_all 1.225
_refine_ls_R_factor_all 0.0560
_refine_ls_R_factor_gt 0.0539
_refine_ls_shift/su_max 0.001
_refine_ls_shift/su_mean 0.000
_refine_ls_structure_factor_coef Fsqd
_refine_ls_weighting_details 'calc w=1/[\s^2^(Fo^2^)+(0.0839P)^2^+1.1933P] where P=(Fo^2^+2Fc^2^)/3'
_refine_ls_weighting_scheme calc
_refine_ls_wR_factor_gt 0.1261
_refine_ls_wR_factor_ref 0.1407
_reflns_number_gt 1606
_reflns_number_total 1741
_reflns_threshold_expression >2sigma(I)
_cod_data_source_file b708306h.txt
_cod_data_source_block sokm21c
_cod_depositor_comments
;
The following automatic conversions were performed:
'_symmetry_cell_setting' value 'Orthorhombic' changed to 'orthorhombic'
according to '/home/saulius/struct/CIF-dictionaries/cif_core.dic'
dictionary named 'cif_core.dic' version 2.4.1 from 2010-06-29.

Automatic conversion script
Id: cif_fix_enum 1527 2010-12-29 10:47:43Z saulius 
;
_cod_original_sg_symbol_H-M Pbca
_cod_database_code 7006027

loop_
_symmetry_equiv_pos_as_xyz
'x, y, z'
'-x+1/2, -y, z+1/2'
'x+1/2, -y+1/2, -z'
'-x, y+1/2, -z+1/2'
'-x, -y, -z'
'x-1/2, y, -z-1/2'
'-x-1/2, y-1/2, z'
'x, -y-1/2, z-1/2'

loop_
_atom_site_label
_atom_site_type_symbol
_atom_site_fract_x
_atom_site_fract_y
_atom_site_fract_z
_atom_site_U_iso_or_equiv
_atom_site_adp_type
_atom_site_occupancy
_atom_site_symmetry_multiplicity
_atom_site_calc_flag
_atom_site_refinement_flags
_atom_site_disorder_assembly
_atom_site_disorder_group
Pd Pd 0.44612(4) 0.47653(2) 0.574268(12) 0.0387(2) Uani 1 1 d U . .
N1 N 0.7164(4) 0.3189(3) 0.55770(16) 0.0469(7) Uani 1 1 d . . .
N2 N 0.2279(5) 0.5336(3) 0.62213(16) 0.0489(8) Uani 1 1 d U . .
O O 0.6674(4) 0.4211(3) 0.48711(13) 0.0519(7) Uani 1 1 d . . .
C1 C 0.8408(6) 0.2459(4) 0.52946(18) 0.0536(10) Uani 1 1 d . . .
H1A H 0.8488 0.2695 0.4936 0.080 Uiso 1 1 calc R . .
H1B H 0.8011 0.1697 0.5309 0.080 Uiso 1 1 calc R . .
H1C H 0.9533 0.2513 0.5456 0.080 Uiso 1 1 calc R . .
C2 C 0.6777(5) 0.3066(4) 0.61012(18) 0.0507(9) Uani 1 1 d . . .
C3 C 0.7543(6) 0.2279(4) 0.6439(2) 0.0605(12) Uani 1 1 d . . .
H3 H 0.8346 0.1764 0.6311 0.073 Uiso 1 1 calc R . .
C4 C 0.7085(6) 0.2275(4) 0.6973(2) 0.0619(12) Uani 1 1 d . . .
H4 H 0.7580 0.1750 0.7197 0.074 Uiso 1 1 calc R . .
C5 C 0.5913(6) 0.3042(5) 0.7165(2) 0.0600(11) Uani 1 1 d . . .
H5 H 0.5592 0.3029 0.7516 0.072 Uiso 1 1 calc R . .
C6 C 0.5179(6) 0.3876(4) 0.68113(18) 0.0522(9) Uani 1 1 d U . .
C7 C 0.5535(5) 0.3886(4) 0.62526(19) 0.0489(10) Uani 1 1 d U . .
C8 C 0.3916(9) 0.4703(5) 0.7004(3) 0.0735(14) Uani 1 1 d U . .
H8A H 0.4444 0.5440 0.6986 0.088 Uiso 1 1 calc R . .
H8B H 0.3678 0.4544 0.7369 0.088 Uiso 1 1 calc R . .
C9 C 0.2213(7) 0.4738(4) 0.67126(18) 0.0533(11) Uani 1 1 d . . .
H9A H 0.1837 0.3975 0.6646 0.064 Uiso 1 1 calc R . .
H9B H 0.1346 0.5088 0.6935 0.064 Uiso 1 1 calc R . .
C10 C 0.0683(7) 0.5107(6) 0.5909(4) 0.0737(17) Uani 1 1 d . . .
H10A H 0.0742 0.5510 0.5584 0.111 Uiso 1 1 calc R . .
H10B H -0.0322 0.5346 0.6102 0.111 Uiso 1 1 calc R . .
H10C H 0.0601 0.4318 0.5839 0.111 Uiso 1 1 calc R . .
C11 C 0.2397(6) 0.6561(4) 0.6306(2) 0.0589(10) Uani 1 1 d . . .
H11A H 0.2464 0.6936 0.5974 0.088 Uiso 1 1 calc R . .
H11B H 0.3419 0.6728 0.6508 0.088 Uiso 1 1 calc R . .
H11C H 0.1385 0.6814 0.6492 0.088 Uiso 1 1 calc R . .
C12 C 0.6293(5) 0.4043(3) 0.52995(16) 0.0442(8) Uani 1 1 d . . .

loop_
_atom_site_aniso_label
_atom_site_aniso_U_11
_atom_site_aniso_U_22
_atom_site_aniso_U_33
_atom_site_aniso_U_23
_atom_site_aniso_U_13
_atom_site_aniso_U_12
Pd 0.0370(4) 0.0398(3) 0.0392(3) -0.00160(9) 0.00259(9) 0.00026(8)
N1 0.0409(18) 0.0454(17) 0.0545(19) -0.0020(14) 0.0015(16) 0.0044(13)
N2 0.0403(18) 0.0534(19) 0.053(2) 0.0011(14) 0.0086(13) 0.0016(12)
O 0.0438(17) 0.0537(15) 0.0582(18) -0.0005(13) 0.0068(12) 0.0026(11)
C1 0.059(3) 0.054(2) 0.048(2) -0.0062(17) 0.0078(18) 0.0111(18)
C2 0.045(2) 0.059(2) 0.048(2) 0.0022(19) -0.0011(18) 0.0014(16)
C3 0.061(3) 0.059(3) 0.062(3) 0.0067(18) -0.003(2) 0.004(2)
C4 0.054(2) 0.066(3) 0.065(3) 0.004(2) -0.008(2) 0.0027(19)
C5 0.052(2) 0.073(3) 0.055(2) 0.008(2) -0.006(2) -0.003(2)
C6 0.052(2) 0.062(2) 0.043(2) 0.0014(18) -0.0005(18) -0.0141(18)
C7 0.053(3) 0.044(2) 0.050(2) 0.0018(14) -0.0044(15) -0.0010(13)
C8 0.066(3) 0.077(4) 0.078(4) 0.001(3) 0.006(3) 0.000(2)
C9 0.054(3) 0.064(3) 0.042(2) 0.0000(16) 0.015(2) -0.0011(18)
C10 0.063(4) 0.076(4) 0.083(5) -0.025(3) 0.009(3) -0.002(2)
C11 0.061(3) 0.061(2) 0.054(2) -0.0029(19) 0.004(2) -0.001(2)
C12 0.039(2) 0.0452(18) 0.048(2) 0.0026(15) 0.0061(16) -0.0035(14)

loop_
_atom_type_symbol
_atom_type_description
_atom_type_scat_dispersion_real
_atom_type_scat_dispersion_imag
_atom_type_scat_source
C C 0.0033 0.0016 'International Tables Vol C Tables 4.2.6.8 and 6.1.1.4'
H H 0.0000 0.0000 'International Tables Vol C Tables 4.2.6.8 and 6.1.1.4'
N N 0.0061 0.0033 'International Tables Vol C Tables 4.2.6.8 and 6.1.1.4'
Pd Pd -0.9988 1.0072 'International Tables Vol C Tables 4.2.6.8 and 6.1.1.4'
O O 0.0106 0.0060 'International Tables Vol C Tables 4.2.6.8 and 6.1.1.4'

loop_
_geom_angle_atom_site_label_1
_geom_angle_atom_site_label_2
_geom_angle_atom_site_label_3
_geom_angle
_geom_angle_site_symmetry_1
_geom_angle_site_symmetry_3
_geom_angle_publ_flag
C7 Pd C12 80.87(19) . . ?
C7 Pd O 177.31(15) . 5_666 ?
C12 Pd O 96.70(14) . 5_666 ?
C7 Pd N2 97.14(17) . . ?
C12 Pd N2 172.24(14) . . ?
O Pd N2 85.41(13) 5_666 . ?
C2 N1 C12 117.6(3) . . ?
C2 N1 C1 123.3(4) . . ?
C12 N1 C1 119.1(4) . . ?
C9 N2 C11 111.2(4) . . ?
C9 N2 C10 110.3(5) . . ?
C11 N2 C10 108.1(4) . . ?
C9 N2 Pd 111.1(3) . . ?
C11 N2 Pd 110.0(3) . . ?
C10 N2 Pd 106.0(4) . . ?
C12 O Pd 133.0(3) . 5_666 ?
N1 C1 H1A 109.5 . . ?
N1 C1 H1B 109.5 . . ?
H1A C1 H1B 109.5 . . ?
N1 C1 H1C 109.5 . . ?
H1A C1 H1C 109.5 . . ?
H1B C1 H1C 109.5 . . ?
N1 C2 C3 125.3(4) . . ?
N1 C2 C7 109.6(4) . . ?
C3 C2 C7 125.1(5) . . ?
C2 C3 C4 119.5(5) . . ?
C2 C3 H3 120.3 . . ?
C4 C3 H3 120.3 . . ?
C5 C4 C3 120.5(5) . . ?
C5 C4 H4 119.8 . . ?
C3 C4 H4 119.8 . . ?
C4 C5 C6 119.2(5) . . ?
C4 C5 H5 120.4 . . ?
C6 C5 H5 120.4 . . ?
C7 C6 C5 122.7(5) . . ?
C7 C6 C8 116.6(5) . . ?
C5 C6 C8 120.5(5) . . ?
C2 C7 C6 112.9(4) . . ?
C2 C7 Pd 119.7(4) . . ?
C6 C7 Pd 127.4(3) . . ?
C6 C8 C9 115.4(5) . . ?
C6 C8 H8A 108.4 . . ?
C9 C8 H8A 108.4 . . ?
C6 C8 H8B 108.4 . . ?
C9 C8 H8B 108.4 . . ?
H8A C8 H8B 107.5 . . ?
N2 C9 C8 114.3(4) . . ?
N2 C9 H9A 108.7 . . ?
C8 C9 H9A 108.7 . . ?
N2 C9 H9B 108.7 . . ?
C8 C9 H9B 108.7 . . ?
H9A C9 H9B 107.6 . . ?
N2 C10 H10A 109.5 . . ?
N2 C10 H10B 109.5 . . ?
H10A C10 H10B 109.5 . . ?
N2 C10 H10C 109.5 . . ?
H10A C10 H10C 109.5 . . ?
H10B C10 H10C 109.5 . . ?
N2 C11 H11A 109.5 . . ?
N2 C11 H11B 109.5 . . ?
H11A C11 H11B 109.5 . . ?
N2 C11 H11C 109.5 . . ?
H11A C11 H11C 109.5 . . ?
H11B C11 H11C 109.5 . . ?
O C12 N1 118.9(4) . . ?
O C12 Pd 130.0(3) . . ?
N1 C12 Pd 111.1(3) . . ?

loop_
_geom_bond_atom_site_label_1
_geom_bond_atom_site_label_2
_geom_bond_distance
_geom_bond_site_symmetry_2
_geom_bond_publ_flag
Pd C7 1.865(5) . ?
Pd C12 2.002(4) . ?
Pd O 2.171(3) 5_666 ?
Pd N2 2.184(4) . ?
N1 C2 1.379(5) . ?
N1 C12 1.410(5) . ?
N1 C1 1.481(5) . ?
N2 C9 1.444(5) . ?
N2 C11 1.481(6) . ?
N2 C10 1.489(8) . ?
O C12 1.150(5) . ?
O Pd 2.171(3) 5_666 ?
C1 H1A 0.9600 . ?
C1 H1B 0.9600 . ?
C1 H1C 0.9600 . ?
C2 C3 1.404(6) . ?
C2 C7 1.421(6) . ?
C3 C4 1.408(8) . ?
C3 H3 0.9300 . ?
C4 C5 1.374(8) . ?
C4 H4 0.9300 . ?
C5 C6 1.457(7) . ?
C5 H5 0.9300 . ?
C6 C7 1.453(6) . ?
C6 C8 1.468(8) . ?
C8 C9 1.506(9) . ?
C8 H8A 0.9700 . ?
C8 H8B 0.9700 . ?
C9 H9A 0.9700 . ?
C9 H9B 0.9700 . ?
C10 H10A 0.9600 . ?
C10 H10B 0.9600 . ?
C10 H10C 0.9600 . ?
C11 H11A 0.9600 . ?
C11 H11B 0.9600 . ?
C11 H11C 0.9600 . ?
